data_4131665
loop_
_publ_author_name
'Liang, Cong-Cong'
'Shi, Zhao-Lin'
'He, Chun-Ting'
'Tan, Jing'
'Zhou, Hu-Die'
'Zhou, Hao-Long'
'Lee, Yongjin'
'Zhang, Yue-Biao'

_publ_section_title
;
 Engineering of Pore Geometry for Ultrahigh Capacity Methane Storage in
 Mesoporous Metal-Organic Frameworks.
;
_journal_issue 38
_journal_name_full 'Journal of the American Chemical Society'
_journal_page_first 13300
_journal_page_last 13303
_journal_paper_doi 10.1021/jacs.7b08347
_journal_volume 139
_journal_year 2017
_chemical_formula_moiety '0.17(C810 H468 N126 O234 Zn72)'
_chemical_formula_sum 'C132 H78 N24 O39 Zn12'
_chemical_formula_weight 3408.62
_space_group_crystal_system hexagonal
_space_group_IT_number 176
_space_group_name_Hall '-P 6c'
_space_group_name_H-M_alt 'P 63/m'
_atom_sites_solution_hydrogens mixed
_audit_creation_date 2017-07-14
_audit_creation_method
;
Olex2 1.2-alpha
(compiled 2017.07.12 svn.r3442 for OlexSys, GUI svn.r5363)
;
_cell_angle_alpha 90
_cell_angle_beta 90
_cell_angle_gamma 120
_cell_formula_units_Z 6
_cell_length_a 44.192(6)
_cell_length_b 44.192(6)
_cell_length_c 54.961(11)
_cell_measurement_reflns_used 19618
_cell_measurement_temperature 298.15
_cell_measurement_theta_max 17.859
_cell_measurement_theta_min 0.760
_cell_volume 92955(3)
_computing_molecular_graphics 'Olex2 (Dolomanov et al., 2009)'
_computing_publication_material 'Olex2 (Dolomanov et al., 2009)'
_computing_structure_refinement 'XL (Sheldrick, 2008)'
_diffrn_ambient_temperature 298.15
_diffrn_measured_fraction_theta_full 0.999
_diffrn_measured_fraction_theta_max 0.999
_diffrn_measurement_device_type SSRF
_diffrn_radiation_wavelength 0.7293
_diffrn_reflns_av_R_equivalents 0.0321
_diffrn_reflns_av_unetI/netI 0.0365
_diffrn_reflns_Laue_measured_fraction_full 0.999
_diffrn_reflns_Laue_measured_fraction_max 0.999
_diffrn_reflns_limit_h_max 37
_diffrn_reflns_limit_h_min -24
_diffrn_reflns_limit_k_max 20
_diffrn_reflns_limit_k_min -31
_diffrn_reflns_limit_l_max 46
_diffrn_reflns_limit_l_min -46
_diffrn_reflns_number 41529
_diffrn_reflns_point_group_measured_fraction_full 0.999
_diffrn_reflns_point_group_measured_fraction_max 0.999
_diffrn_reflns_theta_full 17.859
_diffrn_reflns_theta_max 17.859
_diffrn_reflns_theta_min 0.760
_exptl_absorpt_coefficient_mu 0.506
_exptl_absorpt_correction_T_max 0.942
_exptl_absorpt_correction_T_min 0.923
_exptl_absorpt_correction_type multi-scan
_exptl_crystal_colour colourless
_exptl_crystal_colour_primary colourless
_exptl_crystal_density_diffrn 0.365
_exptl_crystal_description block
_exptl_crystal_F_000 10260
_exptl_crystal_size_max 0.16
_exptl_crystal_size_mid 0.14
_exptl_crystal_size_min 0.12
_platon_squeeze_details '(replace by semicolon in column 1 when used as .sqf)'
_refine_diff_density_max 0.580
_refine_diff_density_min -0.377
_refine_diff_density_rms 0.043
_refine_ls_extinction_coef 0.00020(7)
_refine_ls_extinction_expression Fc^*^=kFc[1+0.001xFc^2^\l^3^/sin(2\q)]^-1/4^
_refine_ls_extinction_method 'SHELXL-2014/7 (Sheldrick 2014'
_refine_ls_goodness_of_fit_ref 1.778
_refine_ls_hydrogen_treatment constr
_refine_ls_matrix_type full
_refine_ls_number_parameters 828
_refine_ls_number_reflns 19618
_refine_ls_number_restraints 2155
_refine_ls_restrained_S_all 1.827
_refine_ls_R_factor_all 0.1208
_refine_ls_R_factor_gt 0.1108
_refine_ls_shift/su_max 0.001
_refine_ls_shift/su_mean 0.000
_refine_ls_structure_factor_coef Fsqd
_refine_ls_weighting_details 'w=1/[\s^2^(Fo^2^)+(0.2000P)^2^] where P=(Fo^2^+2Fc^2^)/3'
_refine_ls_weighting_scheme calc
_refine_ls_wR_factor_gt 0.3684
_refine_ls_wR_factor_ref 0.3900
_reflns_Friedel_coverage 0.000
_reflns_number_gt 15393
_reflns_number_total 19618
_reflns_threshold_expression 'I > 2\s(I)'
_cod_data_source_file ja7b08347_si_003.cif
_cod_data_source_block ST-2_sq
_cod_original_cell_volume 92955(32)
_cod_database_code 4131665
_shelx_shelxl_version_number 2014/7
_shelx_space_group_comment
;
The symmetry employed for this shelxl refinement is uniquely defined
by the following loop, which should always be used as a source of
symmetry information in preference to the above space-group names.
They are only intended as comments.
;
_shelx_estimated_absorpt_t_max 0.942
_shelx_estimated_absorpt_t_min 0.923
_olex2_refinement_description
;
1. Fixed Uiso
 At 1.2 times of:
  All C(H) groups, All N(H) groups
2. Shared sites
{C56, C56'}
3. Restrained distances
 C55-C50 \\sim C50-C52 \\sim C55_$4-C50_$4 \\sim C50_$4-C52_$4
 with sigma of 0.02
 C51-C53 \\sim C53-C54_$4 \\sim C54_$4-C51 \\sim C52-C55 \\sim C55-C54 \\sim
C54-C52 \\sim C54-C51_$4
 \\sim C51_$4-C53_$4 \\sim C53_$4-C54 \\sim C54_$4-C55_$4 \\sim C55_$4-C52_$4
\\sim C52_$4-C54_$4
 with sigma of 0.02
 C55-C51 \\sim C52-C51 \\sim C53-C52 \\sim C54-C53 \\sim C54-C54_$4 \\sim
C55-C54_$4 \\sim C54_$4-
 C53_$4 \\sim C53_$4-C52_$4 \\sim C52_$4-C51_$4 \\sim C55_$4-C51_$4 \\sim
C55_$4-C54
 with sigma of 0.02
 C49_$3-C49 \\sim C49-C49_$2 \\sim C49_$2-C49_$3
 with sigma of 0.02
 N10_$3-N10 \\sim N10-N10_$2 \\sim N10_$2-N10_$3
 with sigma of 0.02
 N10_$3-C49 \\sim N10_$3-C49_$3 \\sim N10_$2-C49_$3 \\sim N10_$2-C49_$2 \\sim
N10-C49_$2 \\sim N10-
 C49
 with sigma of 0.02
 Zn4-O8 \\sim Zn4-O79 \\sim Zn1-O9 \\sim Zn1-O80
 with sigma of 0.02
 C32_$6-C32 \\sim C33-C32 \\sim C34-C33 \\sim C34_$6-C34 \\sim C34_$6-C33_$6
\\sim C33_$6-C32_$6
 with sigma of 0.02
 C41-C35 \\sim C37-C35 \\sim C41_$6-C35 \\sim C35-C37_$6
 with sigma of 0.02
 C70-C68 \\sim C68-C74
 with sigma of 0.02
 C70-C74 \\sim C74-C72 \\sim C72-C70 \\sim C69-C71 \\sim C69-C73 \\sim C73-C71
 with sigma of 0.02
 C70-C69 \\sim C70-C71 \\sim C72-C71 \\sim C72-C73 \\sim C73-C74 \\sim C74-C69
 with sigma of 0.02
 O17_$5-C68_$5 \\sim O18_$5-C68_$5
 with sigma of 0.02
 C25-C27 \\sim C25-C31 \\sim C25'-C31' \\sim C25'-C27'
 with sigma of 0.02
 N6-C22 \\sim N6-C19 \\sim N4-C23 \\sim N4-C5 \\sim N5-C12 \\sim N5-C24 \\sim
N7-C34 \\sim N7-C39 \\sim N8'-
 C33 \\sim N8'-C29' \\sim N8-C32 \\sim N8-C29 \\sim N9-C49 \\sim N9-C46
 with sigma of 0.02
 C75-C75_$1 \\sim C75_$1-C75_$5 \\sim C75_$5-C75
 with sigma of 0.02
 N12-N12_$1 \\sim N12_$1-N12_$5 \\sim N12_$5-N12
 with sigma of 0.02
 C75_$5-C75 \\sim C75-C75_$1 \\sim C75_$1-C75_$5
 with sigma of 0.02
 N12_$5-N12_$1 \\sim N12_$5-N12 \\sim N12-N12_$1
 with sigma of 0.02
 N12_$5-C75 \\sim N12_$5-C75_$5 \\sim N12_$1-C75_$1 \\sim N12_$1-C75_$5 \\sim
N12-C75_$1 \\sim N12-
 C75
 with sigma of 0.02
 N12_$5-C75_$5 \\sim N12_$1-C75_$5 \\sim N12_$1-C75_$1 \\sim N12-C75_$1 \\sim
N12-C75 \\sim N12_$5-
 C75
 with sigma of 0.02
 N11-C72 \\sim N11-C75
 with sigma of 0.02
 N11_$5-C72_$5 \\sim N11_$5-C75_$5 \\sim N11_$1-C75_$1 \\sim N11_$1-C72_$1
\\sim N11-C75 \\sim N11-
 C72
 with sigma of 0.02
 N12-C75_$1 \\sim N12-C75 \\sim N12_$5-C75 \\sim N12_$1-C75_$5 \\sim
N12_$5-C75_$5 \\sim N12_$1-
 C75_$1
 with sigma of 0.02
 O5-C8 \\sim O4-C8 \\sim O6-C15 \\sim O7-C15 \\sim O13-C50 \\sim O12-C50 \\sim
O2-C1 \\sim O3-C1 \\sim O79-
 C25' \\sim O80-C25' \\sim O9-C25 \\sim O8-C25 \\sim O21-C35 \\sim O11-C42
\\sim O10-C42 \\sim O14-C56' ~
 O15-C56' \\sim O19-C67 \\sim O20-C67 \\sim O18-C68 \\sim O17-C68
 with sigma of 0.02
 C26-C25 \\sim C26'-C25' \\sim C36-C35 \\sim C43-C42 \\sim C57-C56 \\sim
C57'-C56' \\sim C69-C68 \\sim C67-
 C62' \\sim C67-C62 \\sim C2-C1 \\sim C9-C8 \\sim C16-C15
 with sigma of 0.02
 C58'-C66' \\sim C66'-C60' \\sim C60'-C58' \\sim C57'-C59' \\sim C57'-C65'
\\sim C65'-C59' \\sim C65'-
 C61' \\sim C65'-C63' \\sim C63'-C61' \\sim C60'-C64' \\sim C64'-C62' \\sim
C62'-C60'
 with sigma of 0.02
 C58'-C57' \\sim C59'-C58' \\sim C60'-C59' \\sim C65'-C60' \\sim C66'-C65'
\\sim C66'-C57' \\sim C65'-
 C64' \\sim C64'-C63' \\sim C63'-C62' \\sim C62'-C61' \\sim C61'-C60'
 with sigma of 0.02
 C56-C66 \\sim C56-C58 \\sim C61-C67 \\sim C67-C63 \\sim C56'-C58' \\sim
C56'-C66' \\sim C63'-C67 ~
 C67-C61'
 with sigma of 0.02
 C57-C65 \\sim C57-C59 \\sim C59-C65 \\sim C66-C58 \\sim C58-C60 \\sim C60-C66
\\sim C65-C63 \\sim C65-C61
 \\sim C61-C63 \\sim C64-C60 \\sim C60-C62 \\sim C62-C64
 with sigma of 0.02
 C66-C57 \\sim C66-C65 \\sim C65-C60 \\sim C60-C59 \\sim C59-C58 \\sim C58-C57
\\sim C65-C64 \\sim C64-C63
 \\sim C63-C62 \\sim C62-C61 \\sim C61-C60
 with sigma of 0.02
4. Restrained planarity
 N9_$3, N9_$3, N9_$2, N9_$2, N9, N10_$3, N10, N10_$3, N10_$2, N10, N10, N10_$2,
  N10_$2, N10_$3, C49, C49, C49_$3, C49_$3, C49_$3, C49_$2, C49_$2, C49, C49_$3,
  C49_$2, C49_$2
 with sigma of 0.1
 N11, C68, C72, C73, C74, C69, C70, C71
 with sigma of 0.1
 O17, O18, C68, C69
 with sigma of 0.1
 N7_$6, N7, N7_$6, N8_$6, N8_$6, N8, N8, N8'_$6, N8'_$6, N8', C32_$6, C32_$6,
 C32_$6, C32, C32, C32, C32_$6, C32, C33_$6, C33, C33, C33_$6, C33, C33_$6,
 C33_$6, C34, C34_$6, C34_$6, C34_$6, C34, C34_$6, C34
 with sigma of 0.1
 N11, N11, N11_$1, N11_$1, N11, N11_$1, N12_$1, N12_$5, N12_$5, N12_$1, N12,
 N12, N12_$5, N12_$1, N12, N12, N12_$5, C75_$1, C75_$5, C75, C75_$5, C75_$1,
 C75, C75_$1, C75_$1, C75, C75_$5, C75
 with sigma of 0.1
 N11_$1, N11_$5, N11_$1, N11_$5, N11, N12_$1, N12_$1, N12_$5, N12_$1, N12,
 N12_$5, N12_$5, N12, N12, C75_$1, C75_$1, C75, C75_$5, C75_$5, C75_$1, C75_$5,
 C75_$5, C75, C75_$1, C75
 with sigma of 0.1
 N12, C75, N12_$1, C75_$1, N12_$5, C75_$5, N12, C75, N12_$5, C75, N12, C75_$1,
 N12_$5, C75_$5, N12_$1, C75_$1, N12_$1, C75_$5, N11, N11_$5, N11_$1
 with sigma of 0.1
 C56', C57', C57', C57', C58', C58', C58', C59', C59', C59', C60', C60', C60',
 C60', C61', C61', C61', C62', C62', C62', C63', C63', C63', C64', C64', C64',
 C65', C65', C65', C65', C66', C66', C66', C67
 with sigma of 0.1
 C56, C56, C57, C57, C57, C57, C58, C58, C58, C59, C59, C59, C60, C60, C60,
 C60, C61, C61, C61, C62, C62, C62, C63, C63, C63, C64, C64, C64, C65, C65, C65,
  C65, C66, C66, C66, C67
 with sigma of 0.1
5. Uiso/Uaniso restraints and constraints
Uanis(O8) \\sim Ueq, Uanis(O79) \\sim Ueq, Uanis(C25) \\sim Ueq, Uanis(C25')
\\sim Ueq, Uanis(O9) \\sim Ueq, Uanis(O80) \\sim Ueq: with sigma of 0.05 and
sigma for terminal atoms of 0.1
Uanis(C2) \\sim Ueq, Uanis(C7) \\sim Ueq, Uanis(C6) \\sim Ueq, Uanis(C5) \\sim
Ueq, Uanis(C4) \\sim Ueq, Uanis(C3) \\sim Ueq: with sigma of 0.05 and sigma for
terminal atoms of 0.1
Uanis(N6) \\sim Ueq, Uanis(N5) \\sim Ueq, Uanis(N4) \\sim Ueq: with sigma of
0.05 and sigma for terminal atoms of 0.1
Uanis(N7) \\sim Ueq, Uanis(N8) \\sim Ueq, Uanis(N8') \\sim Ueq, Uanis(C26)
\\sim Ueq, Uanis(C27) \\sim Ueq, Uanis(C28) \\sim Ueq, Uanis(C29) \\sim Ueq,
Uanis(C30) \\sim Ueq, Uanis(C31) \\sim Ueq, Uanis(C31') \\sim Ueq, Uanis(C30')
\\sim Ueq, Uanis(C29') \\sim Ueq, Uanis(C32) \\sim Ueq, Uanis(C33) \\sim Ueq,
Uanis(C34) \\sim Ueq, Uanis(C27) \\sim Ueq, Uanis(C26) \\sim Ueq, Uanis(C31)
\\sim Ueq, Uanis(C26) \\sim Ueq, Uanis(C28) \\sim Ueq, Uanis(C27) \\sim Ueq,
Uanis(C31) \\sim Ueq, Uanis(C30) \\sim Ueq, Uanis(C31') \\sim Ueq, Uanis(C30')
\\sim Ueq, Uanis(C29) \\sim Ueq, Uanis(C28) \\sim Ueq, Uanis(C30) \\sim Ueq,
Uanis(C29) \\sim Ueq, Uanis(C30') \\sim Ueq, Uanis(C29') \\sim Ueq, Uanis(N8)
\\sim Ueq, Uanis(C29) \\sim Ueq, Uanis(N8') \\sim Ueq, Uanis(C29') \\sim Ueq,
Uanis(N8) \\sim Ueq, Uanis(C32) \\sim Ueq, Uanis(N8') \\sim Ueq, Uanis(C33)
\\sim Ueq, Uanis(C33) \\sim Ueq, Uanis(C32) \\sim Ueq, Uanis(C34) \\sim Ueq,
Uanis(C33) \\sim Ueq, Uanis(N7) \\sim Ueq, Uanis(C34) \\sim Ueq, Uanis(C26')
\\sim Ueq, Uanis(C28') \\sim Ueq, Uanis(C27') \\sim Ueq, Uanis(C27') \\sim Ueq,
Uanis(C26') \\sim Ueq, Uanis(C28') \\sim Ueq, Uanis(C27') \\sim Ueq,
Uanis(C29') \\sim Ueq, Uanis(C28') \\sim Ueq: with sigma of 0.05 and sigma for
terminal atoms of 0.1
Uanis(O18) \\sim Ueq, Uanis(O17) \\sim Ueq, Uanis(C68) \\sim Ueq, Uanis(C69)
\\sim Ueq, Uanis(C70) \\sim Ueq, Uanis(C71) \\sim Ueq, Uanis(C72) \\sim Ueq,
Uanis(C73) \\sim Ueq, Uanis(C74) \\sim Ueq, Uanis(N11) \\sim Ueq, Uanis(C75)
\\sim Ueq, Uanis(N12) \\sim Ueq: with sigma of 0.1 and sigma for terminal atoms
of 0.2
Uanis(O8) = Uanis(O79) = Uanis(O9) = Uanis(O80)
Uanis(C25) = Uanis(C25')
Uanis(C71) = Uanis(C72) = Uanis(C70) = Uanis(C69) = Uanis(C74) = Uanis(C73)
Uanis(C5) = Uanis(C4) = Uanis(C3) = Uanis(C2) = Uanis(C7) = Uanis(C6)
Uanis(C26) = Uanis(C27) = Uanis(C28) = Uanis(C29) = Uanis(C30) = Uanis(C31) =
Uanis(C31') = Uanis(C30') = Uanis(C29') = Uanis(C28') = Uanis(C27') =
Uanis(C26')
Uanis(C75) = Uanis(N12) = Uanis(C75) = Uanis(N12) = Uanis(C75) = Uanis(N12)
Uanis(C56') = Uanis(C56)
Uanis(C62') = Uanis(C63') = Uanis(C64') = Uanis(C59) = Uanis(C58) = Uanis(C66')
= Uanis(C57) = Uanis(C58') = Uanis(C66) = Uanis(C57') = Uanis(C65') =
Uanis(C60) = Uanis(C62) = Uanis(C61') = Uanis(C63) = Uanis(C64) = Uanis(C59') =
Uanis(C65) = Uanis(C60') = Uanis(C61)
6. Rigid body (RIGU) restrains
 O2, O3, N4, C1, C2, C3, C4, C5, C6, C7
 with sigma for 1-2 distances of 0.004 and sigma for 1-3 distances of 0.004
 C22, N2, C24, N1, C23, N3
 with sigma for 1-2 distances of 0.004 and sigma for 1-3 distances of 0.004
 O6, O7, N6, C15, C16, C21, C20, C19, C18, C17
 with sigma for 1-2 distances of 0.004 and sigma for 1-3 distances of 0.004
 O12, O12, O12, O12, O13, O13, O13, C50, C50, C50, C50, C50, C50, C50, C51,
 C51, C51, C51, C51, C51, C51, C51, C52, C52, C52, C52, C52, C52, C53, C53, C53,
  C53, C53, C53, C54, C54, C54, C54, C54, C54, C54, C54, C55, C55, C55, C55,
 C55, C55
 with sigma for 1-2 distances of 0.004 and sigma for 1-3 distances of 0.004
 O10, O11, N9, C42, C43, C44, C45, C46, C47, C48
 with sigma for 1-2 distances of 0.004 and sigma for 1-3 distances of 0.004
 N10, N10, N10, N10, N10, N10, N10, N10, N10, C49, C49, C49, C49, C49, C49,
 C49, C49, C49
 with sigma for 1-2 distances of 0.004 and sigma for 1-3 distances of 0.004
 O17, O18, C68, C72, C73, C74, C69, C70, C71
 with sigma for 1-2 distances of 0.004 and sigma for 1-3 distances of 0.004
 O5, N5, C8, C9, C14, C13, C12, C11, C10
 with sigma for 1-2 distances of 0.004 and sigma for 1-3 distances of 0.004
 N8, N8', C25, C25', C26, C27, C28, C29, C30, C31, C26', C29', C28', C27'
 with sigma for 1-2 distances of 0.004 and sigma for 1-3 distances of 0.004
 O21, N7, C32, C33, C34, C35, C39, C40, C41, C36, C37, C38
 with sigma for 1-2 distances of 0.004 and sigma for 1-3 distances of 0.004
 N11, N11, N11, N12, N12, N12, C75, C75, C75
 with sigma for 1-2 distances of 0.004 and sigma for 1-3 distances of 0.004
 O14, O14, O14, O15, O15, O15, O19, O19, O20, O20, C56, C56, C56, C56', C56',
 C56', C57, C57, C57, C57, C57', C57', C57', C58, C58, C58, C58', C58', C58',
 C59, C59, C59, C59', C59', C59', C60, C60, C60, C60, C60', C60', C60', C60',
 C61, C61, C61, C61', C61', C61', C62, C62, C62, C62, C62', C62', C62', C62',
 C63, C63, C63, C63', C63', C63', C64, C64, C64, C64', C64', C64', C65, C65,
 C65, C65, C65, C65', C65', C65', C65', C66, C66, C66, C66', C66', C66', C67,
 C67, C67, C67, C67
 with sigma for 1-2 distances of 0.004 and sigma for 1-3 distances of 0.004
7. Others
 Sof(C56')=1-FVAR(1)
 Sof(C56)=FVAR(1)
 Fixed Sof: O8(0.5) O9(0.5) O17(0.5) O18(0.5) O79(0.5) O80(0.5) N7(0.5)
 H7(0.5) N8(0.5) H8(0.5) N8'(0.5) H8'(0.5) N11(0.5) H11(0.5) N12(0.5) C25(0.5)
 C25'(0.5) C26(0.5) C27(0.5) H27(0.5) C28(0.5) H28(0.5) C29(0.5) C30(0.5)
 H30(0.5) C31(0.5) H31(0.5) C26'(0.5) C31'(0.5) H31'(0.5) C30'(0.5) H30'(0.5)
 C29'(0.5) C28'(0.5) H28'(0.5) C27'(0.5) H27'(0.5) C39(0.5) C40(0.5) H40(0.5)
 C41(0.5) H41(0.5) C36(0.5) C37(0.5) H37(0.5) C38(0.5) H38(0.5) C57(0.5)
 C57'(0.5) C58(0.5) H58(0.5) C58'(0.5) H58'(0.5) C59(0.5) H59(0.5) C59'(0.5)
 H59'(0.5) C60(0.5) C60'(0.5) C61(0.5) H61(0.5) C61'(0.5) H61'(0.5) C62(0.5)
 C62'(0.5) C63(0.5) H63(0.5) C63'(0.5) H63'(0.5) C64(0.5) H64(0.5) C64'(0.5)
 H64'(0.5) C65(0.5) C65'(0.5) C66(0.5) H66(0.5) C66'(0.5) H66'(0.5) C68(0.5)
 C72(0.5) C73(0.5) H73(0.5) C74(0.5) H74(0.5) C69(0.5) C70(0.5) H70(0.5)
 C71(0.5) H71(0.5) C75(0.5)
8.a Riding coordinates:
 N7(H7)
8.b Aromatic/amide H refined with riding coordinates:
 N4(H4), N5(H5), N6(H6), N8(H8), N8'(H8'), N9(H9), N11(H11), C3(H3), C4(H4A),
 C6(H6A), C7(H7A), C14(H14), C13(H13), C11(H11A), C10(H10), C21(H21), C20(H20),
 C18(H18), C17(H17), C27(H27), C28(H28), C30(H30), C31(H31), C31'(H31'),
 C30'(H30'), C28'(H28'), C27'(H27'), C40(H40), C41(H41), C37(H37), C38(H38),
 C44(H44), C45(H45), C47(H47), C48(H48), C52(H52), C53(H53), C55(H55), C58(H58),
  C58'(H58'), C59(H59), C59'(H59'), C61(H61), C61'(H61'), C63(H63), C63'(H63'),
 C64(H64), C64'(H64'), C66(H66), C66'(H66'), C73(H73), C74(H74), C70(H70),
 C71(H71)
8.c Fitted hexagon refined as free rotating group:
 C2(C3,C4,C5,C6,C7), C9(C14,C13,C12,C11,C10), C16(C21,C20,C19,C18,C17), C22(N2,
 C24,N1,C23,N3), C26(C27,C28,C29,C30,C31), C26'(C31',C30',C29',C28',C27'),
 C39(C40,C41,C36,C37,C38), C43(C44,C45,C46,C47,C48), C72(C73,C74,C69,C70,C71)
;
_olex2_submission_special_instructions 'No special instructions were received'

loop_
_space_group_symop_operation_xyz
'x, y, z'
'-y, x-y, z'
'-x+y, -x, z'
'-x, -y, z+1/2'
'y, -x+y, z+1/2'
'x-y, x, z+1/2'
'-x, -y, -z'
'y, -x+y, -z'
'x-y, x, -z'
'x, y, -z-1/2'
'-y, x-y, -z-1/2'
'-x+y, -x, -z-1/2'

loop_
_atom_site_label
_atom_site_type_symbol
_atom_site_fract_x
_atom_site_fract_y
_atom_site_fract_z
_atom_site_U_iso_or_equiv
_atom_site_adp_type
_atom_site_occupancy
_atom_site_site_symmetry_order
_atom_site_calc_flag
_atom_site_refinement_flags_posn
_atom_site_refinement_flags_adp
_atom_site_refinement_flags_occupancy
_atom_site_disorder_assembly
_atom_site_disorder_group
Zn1 Zn 0.37263(3) 0.46097(3) 0.41951(2) 0.2195(6) Uani 1 1 d D . . . .
Zn2 Zn 0.29303(3) 0.41030(3) 0.43037(2) 0.2209(6) Uani 1 1 d . . . . .
Zn3 Zn 0.34969(3) 0.39208(3) 0.44956(2) 0.2385(6) Uani 1 1 d . . . . .
Zn4 Zn 0.33168(4) 0.38694(4) 0.39393(2) 0.2608(7) Uani 1 1 d D . . . .
Zn5 Zn 0.03194(3) 0.28168(5) 0.27898(2) 0.2671(8) Uani 1 1 d . . . . .
Zn6 Zn 0.07364(4) 0.25281(7) 0.2500 0.2649(9) Uani 1 2 d S T P . .
Zn7 Zn -0.00984(4) 0.21340(5) 0.2500 0.2474(8) Uani 1 2 d S T P . .
O1 O 0.33688(12) 0.41281(11) 0.42282(8) 0.1860(15) Uani 1 1 d . . . . .
O2 O 0.3543(5) 0.3572(4) 0.4375(3) 0.468(10) Uani 1 1 d D U . . .
O3 O 0.3329(3) 0.3434(2) 0.3997(2) 0.341(5) Uani 1 1 d D U . . .
O4 O 0.2454(3) 0.0409(2) 0.27574(18) 0.325(5) Uani 1 1 d D . . . .
O5 O 0.2618(3) 0.0110(2) 0.29844(13) 0.298(4) Uani 1 1 d D U . . .
O6 O 0.3849(4) 0.0636(3) 0.52419(18) 0.378(7) Uani 1 1 d D U . . .
O7 O 0.3904(2) 0.1124(2) 0.53652(15) 0.288(3) Uani 1 1 d D U . . .
O8 O 0.3581(8) 0.4093(6) 0.3660(3) 0.313(5) Uani 0.5 1 d D U . A 2
O9 O 0.3888(7) 0.4634(7) 0.3855(3) 0.313(5) Uani 0.5 1 d D U . A 2
O10 O 0.29766(18) 0.45591(19) 0.42971(14) 0.249(3) Uani 1 1 d D U . . .
O11 O 0.3541(2) 0.49341(16) 0.42479(15) 0.255(3) Uani 1 1 d D U . . .
O12 O 0.41083(17) 0.4767(2) 0.44290(15) 0.264(3) Uani 1 1 d D U . . .
O13 O 0.3961(2) 0.4270(3) 0.46240(16) 0.282(3) Uani 1 1 d D U . . .
O14 O 0.25763(18) 0.3855(2) 0.40590(17) 0.280(3) Uani 1 1 d D U . . .
O15 O 0.2851(3) 0.3704(3) 0.37997(17) 0.334(5) Uani 1 1 d D U . . .
O16 O 0.03107(14) 0.25844(18) 0.2500 0.196(2) Uani 1 2 d S T P B .
O17 O -0.0013(5) 0.1776(5) 0.2606(4) 0.352(14) Uani 0.5 1 d D U . B -1
O18 O 0.0537(6) 0.2105(5) 0.2694(6) 0.469(19) Uani 0.5 1 d D U . B -1
O19 O 0.1013(2) 0.2807(3) 0.27811(19) 0.340(5) Uani 1 1 d D U . . .
O20 O 0.0718(2) 0.2959(3) 0.30140(15) 0.322(4) Uani 1 1 d D U . . .
O21 O 0.6769(3) 0.7088(4) 0.2705(2) 0.366(6) Uani 1 1 d D U . . .
O79 O 0.3686(8) 0.4255(6) 0.3725(4) 0.313(5) Uani 0.5 1 d D U . A 1
O80 O 0.4020(6) 0.4792(6) 0.3922(3) 0.313(5) Uani 0.5 1 d D U . A 1
N4 N 0.3515(6) 0.2152(4) 0.4322(3) 0.502(12) Uani 1 1 d D U . . .
H4 H 0.3626 0.2160 0.4452 0.602 Uiso 1 1 calc R . . . .
N5 N 0.3041(5) 0.1460(3) 0.3623(2) 0.432(10) Uani 1 1 d D U . . .
H5 H 0.3004 0.1624 0.3575 0.518 Uiso 1 1 calc R . . . .
N6 N 0.3386(6) 0.1048(3) 0.4281(2) 0.467(11) Uani 1 1 d D U . . .
H6 H 0.3341 0.0877 0.4185 0.560 Uiso 1 1 calc R . . . .
N7 N 0.5388(6) 0.5715(6) 0.2774(3) 0.396(14) Uani 0.5 1 d D U . . .
H7 H 0.5371 0.5634 0.2918 0.475 Uiso 0.5 1 d R . . C .
N8 N 0.4282(6) 0.4769(6) 0.2729(3) 0.383(14) Uani 0.5 1 d D U . A 2
H8 H 0.4163 0.4607 0.2626 0.460 Uiso 0.5 1 calc R . . A 2
N8' N 0.4859(6) 0.5324(7) 0.2975(3) 0.384(14) Uani 0.5 1 d D U . A 1
H8' H 0.5054 0.5497 0.3023 0.461 Uiso 0.5 1 calc R . . A 1
N9 N 0.2955(2) 0.5980(2) 0.4316(3) 0.381(9) Uani 1 1 d D U . . .
H9 H 0.2739 0.5911 0.4343 0.457 Uiso 1 1 calc R . . . .
N10 N 0.2976(3) 0.6488(3) 0.4295(3) 0.361(9) Uani 1 1 d D U . . .
N11 N 0.0469(9) 0.0677(7) 0.2977(5) 0.47(2) Uani 0.5 1 d D U . . .
H11 H 0.0676 0.0724 0.3016 0.568 Uiso 0.5 1 calc R . . . .
N12 N -0.0172(10) 0.0188(10) 0.2974(5) 0.471(16) Uani 0.5 1 d D U . . .
C1 C 0.3451(5) 0.3395(4) 0.4190(3) 0.339(7) Uani 1 1 d D U . . .
C2 C 0.3437(4) 0.3043(3) 0.4253(2) 0.415(5) Uani 1 1 d D U . . .
C3 C 0.3349(4) 0.2826(3) 0.40507(19) 0.415(5) Uani 1 1 d G U . . .
H3 H 0.3277 0.2884 0.3908 0.498 Uiso 1 1 calc R . . . .
C4 C 0.3368(4) 0.2522(3) 0.40624(19) 0.415(5) Uani 1 1 d G U . . .
H4A H 0.3309 0.2376 0.3927 0.498 Uiso 1 1 calc R . . . .
C5 C 0.3475(4) 0.2435(3) 0.4276(2) 0.415(5) Uani 1 1 d DG U . . .
C6 C 0.3563(4) 0.2652(3) 0.44780(18) 0.415(5) Uani 1 1 d G U . . .
H6A H 0.3634 0.2594 0.4621 0.498 Uiso 1 1 calc R . . . .
C7 C 0.3544(4) 0.2956(3) 0.44663(19) 0.415(5) Uani 1 1 d G U . . .
H7A H 0.3603 0.3102 0.4601 0.498 Uiso 1 1 calc R . . . .
C8 C 0.2595(4) 0.0362(3) 0.2928(2) 0.270(5) Uani 1 1 d D U . . .
C9 C 0.2714(3) 0.0674(2) 0.31092(16) 0.304(6) Uani 1 1 d D U . . .
C14 C 0.2676(4) 0.0965(3) 0.30744(17) 0.408(12) Uani 1 1 d G U . . .
H14 H 0.2582 0.0991 0.2930 0.489 Uiso 1 1 calc R . . . .
C13 C 0.2779(4) 0.1217(3) 0.3256(2) 0.490(16) Uani 1 1 d G U . . .
H13 H 0.2754 0.1411 0.3232 0.587 Uiso 1 1 calc R . . . .
C12 C 0.2920(4) 0.1178(3) 0.34717(18) 0.391(10) Uani 1 1 d DG U . . .
C11 C 0.2958(4) 0.0887(3) 0.35064(16) 0.386(10) Uani 1 1 d G U . . .
H11A H 0.3052 0.0861 0.3651 0.463 Uiso 1 1 calc R . . . .
C10 C 0.2855(3) 0.0635(2) 0.3325(2) 0.368(9) Uani 1 1 d G U . . .
H10 H 0.2881 0.0441 0.3348 0.442 Uiso 1 1 calc R . . . .
C15 C 0.3844(4) 0.0897(4) 0.5214(2) 0.292(6) Uani 1 1 d D U . . .
C16 C 0.3710(4) 0.0923(3) 0.49608(16) 0.336(7) Uani 1 1 d D U . . .
C21 C 0.3583(5) 0.0660(3) 0.4786(2) 0.469(15) Uani 1 1 d G U . . .
H21 H 0.3572 0.0448 0.4820 0.563 Uiso 1 1 calc R . . . .
C20 C 0.3474(5) 0.0714(3) 0.4562(2) 0.529(19) Uani 1 1 d G U . . .
H20 H 0.3389 0.0538 0.4445 0.634 Uiso 1 1 calc R . . . .
C19 C 0.3491(5) 0.1030(4) 0.45111(19) 0.473(15) Uani 1 1 d DG U . . .
C18 C 0.3617(5) 0.1293(3) 0.4686(2) 0.458(15) Uani 1 1 d G U . . .
H18 H 0.3628 0.1504 0.4652 0.550 Uiso 1 1 calc R . . . .
C17 C 0.3727(4) 0.1239(3) 0.49104(19) 0.405(11) Uani 1 1 d G U . . .
H17 H 0.3811 0.1415 0.5027 0.486 Uiso 1 1 calc R . . . .
C22 C 0.3347(5) 0.1303(3) 0.41907(18) 0.417(13) Uani 1 1 d D U . . .
N2 N 0.3235(4) 0.1254(2) 0.39503(18) 0.416(9) Uani 1 1 d G U . . .
C24 C 0.3206(4) 0.1515(3) 0.38294(15) 0.434(14) Uani 1 1 d DG U . . .
N1 N 0.3289(4) 0.1824(2) 0.39489(19) 0.448(11) Uani 1 1 d G U . . .
C23 C 0.3402(4) 0.1873(2) 0.41893(19) 0.401(11) Uani 1 1 d DG U . . .
N3 N 0.3431(4) 0.1612(3) 0.43102(15) 0.470(12) Uani 1 1 d G U . . .
C25 C 0.3780(6) 0.4401(5) 0.3695(3) 0.235(7) Uani 0.5 1 d D U . A 2
C25' C 0.3938(5) 0.4578(5) 0.3750(3) 0.235(7) Uani 0.5 1 d D U . A 1
C26 C 0.3926(5) 0.4487(4) 0.3431(2) 0.342(5) Uani 0.5 1 d D U . A 2
C27 C 0.3784(5) 0.4240(3) 0.3246(3) 0.342(5) Uani 0.5 1 d DG U . A 2
H27 H 0.3618 0.4010 0.3283 0.410 Uiso 0.5 1 calc R . . A 2
C28 C 0.3891(5) 0.4336(5) 0.3007(2) 0.342(5) Uani 0.5 1 d G U . A 2
H28 H 0.3797 0.4170 0.2884 0.410 Uiso 0.5 1 calc R . . A 2
C29 C 0.4140(5) 0.4679(5) 0.2953(2) 0.342(5) Uani 0.5 1 d DG U . A 2
C30 C 0.4282(5) 0.4926(4) 0.3137(3) 0.342(5) Uani 0.5 1 d G U . A 2
H30 H 0.4448 0.5156 0.3101 0.410 Uiso 0.5 1 calc R . . A 2
C31 C 0.4175(5) 0.4830(4) 0.3377(2) 0.342(5) Uani 0.5 1 d DG U . A 2
H31 H 0.4269 0.4996 0.3500 0.410 Uiso 0.5 1 calc R . . A 2
C26' C 0.4215(5) 0.4776(4) 0.3545(2) 0.342(5) Uani 0.5 1 d D U . A 1
C31' C 0.4186(5) 0.4607(4) 0.3326(3) 0.342(5) Uani 0.5 1 d DG U . A 1
H31' H 0.4026 0.4369 0.3311 0.410 Uiso 0.5 1 calc R . . A 1
C30' C 0.4396(5) 0.4791(5) 0.3130(2) 0.342(5) Uani 0.5 1 d G U . A 1
H30' H 0.4376 0.4678 0.2984 0.410 Uiso 0.5 1 calc R . . A 1
C29' C 0.4635(5) 0.5146(5) 0.3153(3) 0.342(5) Uani 0.5 1 d DG U . A 1
C28' C 0.4664(5) 0.5316(4) 0.3372(3) 0.342(5) Uani 0.5 1 d G U . A 1
H28' H 0.4823 0.5553 0.3387 0.410 Uiso 0.5 1 calc R . . A 1
C27' C 0.4454(5) 0.5131(4) 0.3568(2) 0.342(5) Uani 0.5 1 d DG U . A 1
H27' H 0.4473 0.5245 0.3715 0.410 Uiso 0.5 1 calc R . . A 1
C32 C 0.4552(4) 0.5035(5) 0.26225(12) 0.413(12) Uani 1 1 d D U . . .
C33 C 0.4830(4) 0.5278(5) 0.2735(2) 0.413(12) Uani 1 1 d D U . . .
C34 C 0.5122(4) 0.5508(5) 0.26197(12) 0.404(11) Uani 1 1 d D U . . .
C35 C 0.6630(6) 0.6977(6) 0.2500 0.350(12) Uani 1 2 d DS TU P . .
C39 C 0.5677(5) 0.6025(5) 0.2729(3) 0.40(2) Uani 0.5 1 d D U . C -1
C40 C 0.5769(5) 0.6101(5) 0.2485(2) 0.47(2) Uani 0.5 1 d G U . C -1
H40 H 0.5623 0.5952 0.2365 0.560 Uiso 0.5 1 calc R . . C -1
C41 C 0.6078(5) 0.6401(5) 0.24220(19) 0.369(16) Uani 0.5 1 d DG U . C -1
H41 H 0.6139 0.6452 0.2259 0.443 Uiso 0.5 1 calc R . . C -1
C36 C 0.6295(4) 0.6625(5) 0.2602(2) 0.358(16) Uani 0.5 1 d DG U . C -1
C37 C 0.6203(5) 0.6549(5) 0.28458(19) 0.373(18) Uani 0.5 1 d DG U . C -1
H37 H 0.6348 0.6699 0.2966 0.447 Uiso 0.5 1 calc R . . C -1
C38 C 0.5894(5) 0.6249(6) 0.2909(2) 0.42(2) Uani 0.5 1 d G U . C -1
H38 H 0.5832 0.6199 0.3072 0.502 Uiso 0.5 1 calc R . . C -1
C42 C 0.3232(3) 0.4852(3) 0.4272(2) 0.239(4) Uani 1 1 d D U . . .
C43 C 0.3158(2) 0.51569(18) 0.42890(19) 0.267(5) Uani 1 1 d D U . . .
C44 C 0.28186(18) 0.50965(16) 0.4312(2) 0.333(8) Uani 1 1 d G U . . .
H44 H 0.2633 0.4869 0.4326 0.400 Uiso 1 1 calc R . . . .
C45 C 0.27576(16) 0.5376(2) 0.4316(2) 0.376(10) Uani 1 1 d G U . . .
H45 H 0.2531 0.5336 0.4332 0.451 Uiso 1 1 calc R . . . .
C46 C 0.3036(2) 0.57160(18) 0.4297(2) 0.342(9) Uani 1 1 d DG U . . .
C47 C 0.33746(18) 0.57764(16) 0.4273(2) 0.381(11) Uani 1 1 d G U . . .
H47 H 0.3561 0.6004 0.4260 0.457 Uiso 1 1 calc R . . . .
C48 C 0.34355(15) 0.5497(2) 0.4269(2) 0.302(6) Uani 1 1 d G U . . .
H48 H 0.3662 0.5537 0.4254 0.363 Uiso 1 1 calc R . . . .
C49 C 0.3168(4) 0.6335(3) 0.4299(3) 0.320(8) Uani 1 1 d D U . . .
C50 C 0.4154(4) 0.4578(3) 0.4572(2) 0.258(5) Uani 1 1 d D U . . .
C51 C 0.4509(3) 0.4790(3) 0.4722(2) 0.270(4) Uani 1 1 d D U . . .
C52 C 0.4717(4) 0.5132(3) 0.4673(3) 0.363(9) Uani 1 1 d D U . . .
H52 H 0.4645 0.5244 0.4564 0.435 Uiso 1 1 calc R . . . .
C53 C 0.5031(4) 0.5312(3) 0.4783(3) 0.423(11) Uani 1 1 d D U . . .
H53 H 0.5197 0.5531 0.4725 0.507 Uiso 1 1 calc R . . . .
C54 C 0.5101(3) 0.51717(19) 0.4978(3) 0.314(7) Uani 1 1 d D U . . .
C55 C 0.4589(3) 0.4635(3) 0.4897(2) 0.337(7) Uani 1 1 d D U . . .
H55 H 0.4439 0.4402 0.4935 0.404 Uiso 1 1 calc R . . . .
C56 C 0.2588(3) 0.3716(4) 0.3866(2) 0.290(5) Uani 0(29) 1 d D U . D 1
C56' C 0.2588(3) 0.3716(4) 0.3866(2) 0.290(5) Uani 0(29) 1 d D U . D 2
C57 C 0.2314(6) 0.3560(11) 0.3663(5) 0.329(3) Uani 0.5 1 d D U . D 1
C57' C 0.2233(5) 0.3561(10) 0.3726(6) 0.329(3) Uani 0.5 1 d D U . D 2
C58 C 0.2377(5) 0.3421(8) 0.3459(4) 0.329(3) Uani 0.5 1 d D U . D 1
H58 H 0.2590 0.3431 0.3439 0.395 Uiso 0.5 1 calc R . . D 1
C58' C 0.1967(5) 0.3591(9) 0.3823(4) 0.329(3) Uani 0.5 1 d D U . D 2
H58' H 0.1995 0.3702 0.3972 0.395 Uiso 0.5 1 calc R . . D 2
C59 C 0.2118(5) 0.3265(8) 0.3283(4) 0.329(3) Uani 0.5 1 d D U . D 1
H59 H 0.2138 0.3134 0.3158 0.395 Uiso 0.5 1 calc R . . D 1
C59' C 0.1658(5) 0.3454(8) 0.3700(4) 0.329(3) Uani 0.5 1 d D U . D 2
H59' H 0.1468 0.3459 0.3768 0.395 Uiso 0.5 1 calc R . . D 2
C60 C 0.1833(5) 0.3311(9) 0.3298(4) 0.329(3) Uani 0.5 1 d D U . D 1
C60' C 0.1630(6) 0.3312(9) 0.3479(4) 0.329(3) Uani 0.5 1 d D U . D 2
C61 C 0.1582(4) 0.3161(8) 0.3122(4) 0.329(3) Uani 0.5 1 d D U . D 1
H61 H 0.1634 0.3108 0.2970 0.395 Uiso 0.5 1 calc R . . D 1
C61' C 0.1327(5) 0.3183(8) 0.3351(4) 0.329(3) Uani 0.5 1 d D U . D 2
H61' H 0.1134 0.3186 0.3416 0.395 Uiso 0.5 1 calc R . . D 2
C62 C 0.1248(5) 0.3090(10) 0.3177(5) 0.329(3) Uani 0.5 1 d D U . D 1
C62' C 0.1313(7) 0.3051(11) 0.3127(5) 0.329(3) Uani 0.5 1 d D U . D 2
C63 C 0.1207(5) 0.3298(8) 0.3347(4) 0.329(3) Uani 0.5 1 d D U . D 1
H63 H 0.1015 0.3331 0.3343 0.395 Uiso 0.5 1 calc R . . D 1
C63' C 0.1529(5) 0.2927(7) 0.3078(4) 0.329(3) Uani 0.5 1 d D U . D 2
H63' H 0.1482 0.2774 0.2949 0.395 Uiso 0.5 1 calc R . . D 2
C64 C 0.1465(5) 0.3455(8) 0.3524(4) 0.329(3) Uani 0.5 1 d D U . D 1
H64 H 0.1439 0.3580 0.3651 0.395 Uiso 0.5 1 calc R . . D 1
C64' C 0.1816(5) 0.3024(7) 0.3217(4) 0.329(3) Uani 0.5 1 d D U . D 2
H64' H 0.1977 0.2958 0.3175 0.395 Uiso 0.5 1 calc R . . D 2
C65 C 0.1757(5) 0.3423(10) 0.3510(4) 0.329(3) Uani 0.5 1 d D U . D 1
C65' C 0.1864(5) 0.3216(9) 0.3415(4) 0.329(3) Uani 0.5 1 d D U . D 2
C66 C 0.2012(5) 0.3571(10) 0.3690(4) 0.329(3) Uani 0.5 1 d D U . D 1
H66 H 0.1978 0.3676 0.3826 0.395 Uiso 0.5 1 calc R . . D 1
C66' C 0.2139(5) 0.3291(7) 0.3569(4) 0.329(3) Uani 0.5 1 d D U . D 2
H66' H 0.2253 0.3163 0.3566 0.395 Uiso 0.5 1 calc R . . D 2
C67 C 0.0976(3) 0.2932(4) 0.2971(3) 0.315(6) Uani 1 1 d D U . . .
C68 C 0.0267(6) 0.1827(6) 0.2688(4) 0.45(2) Uani 0.5 1 d D U . B -1
C72 C 0.0383(8) 0.0951(6) 0.2908(4) 0.498(11) Uani 0.5 1 d D U . B .
C73 C 0.0055(7) 0.0923(5) 0.2911(6) 0.498(11) Uani 0.5 1 d DG U . . .
H73 H -0.0141 0.0711 0.2951 0.597 Uiso 0.5 1 calc R . . . .
C74 C 0.0020(5) 0.1210(6) 0.2854(6) 0.498(11) Uani 0.5 1 d DG U . B .
H74 H -0.0199 0.1191 0.2857 0.597 Uiso 0.5 1 calc R . . . .
C69 C 0.0314(5) 0.1527(5) 0.2795(6) 0.498(11) Uani 0.5 1 d DG U . . .
C70 C 0.0642(5) 0.1556(6) 0.2791(7) 0.498(11) Uani 0.5 1 d DG U . B .
H70 H 0.0838 0.1768 0.2751 0.597 Uiso 0.5 1 calc R . . . .
C71 C 0.0676(6) 0.1268(7) 0.2848(5) 0.498(11) Uani 0.5 1 d DG U . . .
H71 H 0.0896 0.1287 0.2846 0.597 Uiso 0.5 1 calc R . . B .
C75 C 0.0165(10) 0.0315(10) 0.2974(5) 0.471(16) Uani 0.5 1 d D U . . .

loop_
_atom_site_aniso_label
_atom_site_aniso_U_11
_atom_site_aniso_U_22
_atom_site_aniso_U_33
_atom_site_aniso_U_23
_atom_site_aniso_U_13
_atom_site_aniso_U_12
Zn1 0.1970(9) 0.2106(9) 0.2415(11) 0.0133(7) -0.0149(7) 0.0948(7)
Zn2 0.2009(9) 0.2076(9) 0.2473(12) -0.0262(7) -0.0337(7) 0.0970(7)
Zn3 0.2410(11) 0.2166(10) 0.2396(12) 0.0084(8) -0.0478(9) 0.1007(8)
Zn4 0.2941(14) 0.3051(14) 0.2308(12) -0.0762(10) -0.0754(10) 0.1855(12)
Zn5 0.1929(10) 0.3289(17) 0.2357(12) -0.0683(11) -0.0242(8) 0.0976(10)
Zn6 0.1958(13) 0.357(3) 0.2258(15) 0.000 0.000 0.1259(15)
Zn7 0.1770(12) 0.2731(18) 0.2267(14) 0.000 0.000 0.0634(11)
O1 0.195(4) 0.177(3) 0.193(4) -0.008(3) -0.030(3) 0.098(3)
O2 0.68(3) 0.345(12) 0.477(14) -0.172(11) -0.254(15) 0.333(16)
O3 0.362(11) 0.271(7) 0.445(12) -0.148(8) -0.152(9) 0.199(8)
O4 0.508(15) 0.199(6) 0.260(8) -0.024(6) -0.041(9) 0.172(8)
O5 0.415(11) 0.227(7) 0.201(5) -0.026(5) -0.068(6) 0.121(7)
O6 0.591(19) 0.410(12) 0.273(8) -0.070(8) -0.126(10) 0.354(13)
O7 0.346(9) 0.316(8) 0.254(7) -0.036(6) -0.066(7) 0.204(8)
O8 0.344(15) 0.363(15) 0.203(8) -0.047(8) -0.058(10) 0.155(11)
O9 0.344(15) 0.363(15) 0.203(8) -0.047(8) -0.058(10) 0.155(11)
O10 0.197(5) 0.205(5) 0.334(8) -0.004(5) -0.037(5) 0.093(4)
O11 0.215(5) 0.189(4) 0.361(8) -0.032(5) -0.053(5) 0.101(4)
O12 0.198(5) 0.272(7) 0.296(7) -0.013(5) -0.080(5) 0.097(5)
O13 0.250(7) 0.289(7) 0.284(7) 0.001(6) -0.094(6) 0.118(6)
O14 0.215(5) 0.274(7) 0.334(8) -0.043(6) -0.079(5) 0.110(5)
O15 0.278(7) 0.420(12) 0.314(8) -0.131(8) -0.133(6) 0.182(8)
O16 0.133(4) 0.208(6) 0.193(5) 0.000 0.000 0.044(4)
O17 0.341(15) 0.272(13) 0.43(4) -0.052(15) -0.057(17) 0.145(12)
O18 0.360(17) 0.257(14) 0.76(5) -0.007(18) -0.18(2) 0.134(13)
O19 0.218(6) 0.442(13) 0.319(9) -0.097(9) -0.098(6) 0.133(7)
O20 0.225(6) 0.408(11) 0.273(7) -0.099(7) -0.106(6) 0.112(7)
O21 0.251(9) 0.383(12) 0.459(16) 0.033(10) 0.031(9) 0.154(8)
O79 0.344(15) 0.363(15) 0.203(8) -0.047(8) -0.058(10) 0.155(11)
O80 0.344(15) 0.363(15) 0.203(8) -0.047(8) -0.058(10) 0.155(11)
N4 0.83(3) 0.391(14) 0.444(16) -0.175(12) -0.255(19) 0.43(2)
N5 0.71(3) 0.319(11) 0.334(12) -0.130(9) -0.266(15) 0.312(14)
N6 0.84(3) 0.351(12) 0.351(11) -0.146(10) -0.286(15) 0.409(17)
N7 0.308(15) 0.42(2) 0.216(13) -0.008(12) -0.010(11) 0.001(14)
N8 0.36(2) 0.37(2) 0.214(10) -0.004(11) 0.024(11) 0.031(17)
N8' 0.34(2) 0.37(2) 0.237(13) -0.007(13) 0.020(13) 0.025(16)
N9 0.188(6) 0.189(8) 0.77(3) -0.009(9) -0.009(10) 0.098(6)
N10 0.215(10) 0.145(7) 0.72(3) 0.030(10) 0.010(10) 0.090(6)
N11 0.35(2) 0.34(2) 0.74(6) 0.06(3) -0.03(3) 0.184(18)
N12 0.296(19) 0.326(19) 0.86(5) 0.03(2) -0.01(3) 0.208(17)
C1 0.369(18) 0.267(11) 0.440(15) -0.130(9) -0.153(12) 0.204(12)
C2 0.615(11) 0.328(6) 0.399(8) -0.138(6) -0.208(8) 0.308(7)
C3 0.615(11) 0.328(6) 0.399(8) -0.138(6) -0.208(8) 0.308(7)
C4 0.615(11) 0.328(6) 0.399(8) -0.138(6) -0.208(8) 0.308(7)
C5 0.615(11) 0.328(6) 0.399(8) -0.138(6) -0.208(8) 0.308(7)
C6 0.615(11) 0.328(6) 0.399(8) -0.138(6) -0.208(8) 0.308(7)
C7 0.615(11) 0.328(6) 0.399(8) -0.138(6) -0.208(8) 0.308(7)
C8 0.328(13) 0.207(9) 0.221(10) -0.004(7) -0.020(9) 0.094(9)
C9 0.415(17) 0.246(9) 0.266(10) -0.039(8) -0.080(10) 0.176(10)
C14 0.66(3) 0.291(12) 0.341(13) -0.116(11) -0.208(17) 0.288(18)
C13 0.88(4) 0.349(15) 0.349(14) -0.173(13) -0.32(2) 0.39(2)
C12 0.63(3) 0.291(12) 0.305(12) -0.123(11) -0.215(16) 0.269(16)
C11 0.64(3) 0.278(12) 0.292(11) -0.086(10) -0.151(15) 0.270(17)
C10 0.54(2) 0.307(12) 0.288(11) -0.083(9) -0.154(13) 0.232(15)
C15 0.382(16) 0.323(13) 0.249(9) -0.051(8) -0.068(9) 0.236(13)
C16 0.49(2) 0.327(12) 0.283(9) -0.088(8) -0.124(11) 0.271(14)
C21 0.85(4) 0.396(15) 0.328(13) -0.161(12) -0.28(2) 0.43(2)
C20 0.99(5) 0.438(17) 0.366(14) -0.162(13) -0.33(2) 0.51(3)
C19 0.82(4) 0.408(17) 0.357(13) -0.152(12) -0.280(19) 0.43(2)
C18 0.81(4) 0.381(15) 0.324(13) -0.151(11) -0.260(19) 0.40(2)
C17 0.64(3) 0.332(13) 0.340(13) -0.101(11) -0.204(16) 0.319(17)
C22 0.78(4) 0.329(14) 0.287(11) -0.130(10) -0.234(17) 0.39(2)
N2 0.70(3) 0.353(12) 0.293(10) -0.103(9) -0.208(13) 0.341(16)
C24 0.81(4) 0.311(13) 0.290(11) -0.151(10) -0.273(18) 0.36(2)
N1 0.79(3) 0.332(11) 0.337(11) -0.159(9) -0.264(15) 0.366(17)
C23 0.70(3) 0.321(13) 0.316(12) -0.156(11) -0.243(16) 0.351(18)
N3 0.84(4) 0.365(13) 0.365(12) -0.149(10) -0.262(17) 0.42(2)
C25 0.169(13) 0.245(17) 0.194(8) -0.014(9) -0.032(9) 0.031(11)
C25' 0.169(13) 0.245(17) 0.194(8) -0.014(9) -0.032(9) 0.031(11)
C26 0.308(7) 0.331(9) 0.223(5) -0.013(5) 0.011(5) 0.037(6)
C27 0.308(7) 0.331(9) 0.223(5) -0.013(5) 0.011(5) 0.037(6)
C28 0.308(7) 0.331(9) 0.223(5) -0.013(5) 0.011(5) 0.037(6)
C29 0.308(7) 0.331(9) 0.223(5) -0.013(5) 0.011(5) 0.037(6)
C30 0.308(7) 0.331(9) 0.223(5) -0.013(5) 0.011(5) 0.037(6)
C31 0.308(7) 0.331(9) 0.223(5) -0.013(5) 0.011(5) 0.037(6)
C26' 0.308(7) 0.331(9) 0.223(5) -0.013(5) 0.011(5) 0.037(6)
C31' 0.308(7) 0.331(9) 0.223(5) -0.013(5) 0.011(5) 0.037(6)
C30' 0.308(7) 0.331(9) 0.223(5) -0.013(5) 0.011(5) 0.037(6)
C29' 0.308(7) 0.331(9) 0.223(5) -0.013(5) 0.011(5) 0.037(6)
C28' 0.308(7) 0.331(9) 0.223(5) -0.013(5) 0.011(5) 0.037(6)
C27' 0.308(7) 0.331(9) 0.223(5) -0.013(5) 0.011(5) 0.037(6)
C32 0.298(12) 0.466(19) 0.181(8) -0.011(9) 0.015(7) -0.030(12)
C33 0.316(13) 0.46(2) 0.185(9) -0.023(10) -0.002(8) -0.013(12)
C34 0.301(12) 0.431(17) 0.214(10) -0.011(9) 0.003(7) -0.017(11)
C35 0.221(17) 0.35(2) 0.43(2) 0.000 0.000 0.109(13)
C39 0.30(2) 0.43(2) 0.195(12) 0.000(12) -0.029(11) -0.02(2)
C40 0.36(2) 0.51(3) 0.189(12) 0.010(14) -0.014(13) -0.03(2)
C41 0.29(2) 0.42(2) 0.220(16) 0.017(12) -0.022(11) 0.045(17)
C36 0.291(18) 0.41(2) 0.240(15) 0.026(12) -0.002(11) 0.074(16)
C37 0.258(18) 0.40(2) 0.257(14) -0.017(12) -0.042(11) 0.013(19)
C38 0.32(2) 0.45(3) 0.191(13) -0.011(13) -0.037(12) -0.02(2)
C42 0.194(7) 0.200(7) 0.322(11) -0.009(7) -0.052(7) 0.098(6)
C43 0.195(6) 0.206(7) 0.393(14) -0.011(7) -0.043(8) 0.095(6)
C44 0.187(7) 0.190(7) 0.62(3) 0.000(9) -0.018(9) 0.092(6)
C45 0.203(8) 0.178(7) 0.75(3) 0.004(10) -0.003(11) 0.094(6)
C46 0.194(7) 0.179(7) 0.65(3) -0.005(9) -0.028(10) 0.094(6)
C47 0.198(8) 0.211(8) 0.74(3) -0.007(11) -0.021(11) 0.107(7)
C48 0.187(7) 0.194(7) 0.51(2) -0.006(8) -0.027(8) 0.087(6)
C49 0.238(15) 0.143(11) 0.57(2) -0.012(9) -0.033(13) 0.089(9)
C50 0.242(9) 0.294(10) 0.246(10) -0.021(8) -0.040(7) 0.139(8)
C51 0.224(8) 0.327(11) 0.265(10) -0.034(8) -0.049(7) 0.142(8)
C52 0.291(12) 0.329(12) 0.407(17) -0.009(11) -0.144(12) 0.109(10)
C53 0.331(14) 0.418(17) 0.44(2) 0.023(14) -0.144(14) 0.126(13)
C54 0.225(14) 0.37(2) 0.321(13) -0.058(14) -0.108(12) 0.127(13)
C55 0.323(15) 0.386(15) 0.324(14) -0.026(11) -0.099(11) 0.194(13)
C56 0.243(8) 0.277(12) 0.331(10) -0.046(8) -0.085(7) 0.116(8)
C56' 0.243(8) 0.277(12) 0.331(10) -0.046(8) -0.085(7) 0.116(8)
C57 0.243(6) 0.377(8) 0.328(7) -0.079(6) -0.105(5) 0.126(6)
C57' 0.243(6) 0.377(8) 0.328(7) -0.079(6) -0.105(5) 0.126(6)
C58 0.243(6) 0.377(8) 0.328(7) -0.079(6) -0.105(5) 0.126(6)
C58' 0.243(6) 0.377(8) 0.328(7) -0.079(6) -0.105(5) 0.126(6)
C59 0.243(6) 0.377(8) 0.328(7) -0.079(6) -0.105(5) 0.126(6)
C59' 0.243(6) 0.377(8) 0.328(7) -0.079(6) -0.105(5) 0.126(6)
C60 0.243(6) 0.377(8) 0.328(7) -0.079(6) -0.105(5) 0.126(6)
C60' 0.243(6) 0.377(8) 0.328(7) -0.079(6) -0.105(5) 0.126(6)
C61 0.243(6) 0.377(8) 0.328(7) -0.079(6) -0.105(5) 0.126(6)
C61' 0.243(6) 0.377(8) 0.328(7) -0.079(6) -0.105(5) 0.126(6)
C62 0.243(6) 0.377(8) 0.328(7) -0.079(6) -0.105(5) 0.126(6)
C62' 0.243(6) 0.377(8) 0.328(7) -0.079(6) -0.105(5) 0.126(6)
C63 0.243(6) 0.377(8) 0.328(7) -0.079(6) -0.105(5) 0.126(6)
C63' 0.243(6) 0.377(8) 0.328(7) -0.079(6) -0.105(5) 0.126(6)
C64 0.243(6) 0.377(8) 0.328(7) -0.079(6) -0.105(5) 0.126(6)
C64' 0.243(6) 0.377(8) 0.328(7) -0.079(6) -0.105(5) 0.126(6)
C65 0.243(6) 0.377(8) 0.328(7) -0.079(6) -0.105(5) 0.126(6)
C65' 0.243(6) 0.377(8) 0.328(7) -0.079(6) -0.105(5) 0.126(6)
C66 0.243(6) 0.377(8) 0.328(7) -0.079(6) -0.105(5) 0.126(6)
C66' 0.243(6) 0.377(8) 0.328(7) -0.079(6) -0.105(5) 0.126(6)
C67 0.235(9) 0.349(15) 0.301(11) -0.040(10) -0.071(8) 0.100(10)
C68 0.37(2) 0.279(17) 0.69(6) -0.01(2) -0.15(2) 0.145(14)
C72 0.425(19) 0.327(14) 0.76(3) 0.011(16) -0.13(2) 0.200(14)
C73 0.425(19) 0.327(14) 0.76(3) 0.011(16) -0.13(2) 0.200(14)
C74 0.425(19) 0.327(14) 0.76(3) 0.011(16) -0.13(2) 0.200(14)
C69 0.425(19) 0.327(14) 0.76(3) 0.011(16) -0.13(2) 0.200(14)
C70 0.425(19) 0.327(14) 0.76(3) 0.011(16) -0.13(2) 0.200(14)
C71 0.425(19) 0.327(14) 0.76(3) 0.011(16) -0.13(2) 0.200(14)
C75 0.296(19) 0.326(19) 0.86(5) 0.03(2) -0.01(3) 0.208(17)

loop_
_atom_type_symbol
_atom_type_description
_atom_type_scat_dispersion_real
_atom_type_scat_dispersion_imag
_atom_type_scat_source
C C 0.0040 0.0020 'International Tables Vol C Tables 4.2.6.8 and 6.1.1.4'
H H 0.0000 0.0000 'International Tables Vol C Tables 4.2.6.8 and 6.1.1.4'
N N 0.0070 0.0030 'International Tables Vol C Tables 4.2.6.8 and 6.1.1.4'
O O 0.0120 0.0060 'International Tables Vol C Tables 4.2.6.8 and 6.1.1.4'
Zn Zn 0.2970 1.5350 'International Tables Vol C Tables 4.2.6.8 and 6.1.1.4'

loop_
_geom_angle_atom_site_label_1
_geom_angle_atom_site_label_2
_geom_angle_atom_site_label_3
_geom_angle
_geom_angle_site_symmetry_1
_geom_angle_site_symmetry_3
Zn2 Zn1 Zn3 60.47(4) . .
O1 Zn1 Zn2 35.45(14) . .
O1 Zn1 Zn3 36.08(13) . .
O1 Zn1 O9 102.9(7) . .
O1 Zn1 O11 112.1(3) . .
O1 Zn1 O12 114.7(3) . .
O9 Zn1 Zn2 117.5(7) . .
O9 Zn1 Zn3 118.6(10) . .
O9 Zn1 O11 111.3(11) . .
O11 Zn1 Zn2 76.7(2) . .
O11 Zn1 Zn3 124.6(2) . .
O12 Zn1 Zn2 126.1(3) . .
O12 Zn1 Zn3 78.6(3) . .
O12 Zn1 O9 112.2(9) . .
O12 Zn1 O11 103.9(3) . .
O80 Zn1 Zn2 138.0(7) . .
O80 Zn1 Zn3 130.6(10) . .
O80 Zn1 O1 123.9(6) . .
O80 Zn1 O11 104.6(10) . .
O80 Zn1 O12 94.8(8) . .
Zn4 Zn2 Zn1 60.74(4) . .
O1 Zn2 Zn1 35.29(13) . .
O1 Zn2 Zn4 35.10(13) . .
O1 Zn2 O7 109.0(3) . 9_556
O1 Zn2 O14 112.8(3) . .
O7 Zn2 Zn1 119.8(3) 9_556 .
O7 Zn2 Zn4 123.9(3) 9_556 .
O10 Zn2 Zn1 75.8(2) . .
O10 Zn2 Zn4 123.1(2) . .
O10 Zn2 O1 111.0(2) . .
O10 Zn2 O7 108.6(4) . 9_556
O10 Zn2 O14 102.3(3) . .
O14 Zn2 Zn1 124.9(3) . .
O14 Zn2 Zn4 77.7(3) . .
O14 Zn2 O7 112.9(4) . 9_556
Zn4 Zn3 Zn1 60.46(4) . .
O1 Zn3 Zn1 35.30(13) . .
O1 Zn3 Zn4 35.02(14) . .
O1 Zn3 O13 109.4(3) . .
O2 Zn3 Zn1 121.4(6) . .
O2 Zn3 Zn4 73.2(4) . .
O2 Zn3 O1 108.2(4) . .
O2 Zn3 O6 120.5(8) . 9_556
O2 Zn3 O13 106.5(6) . .
O6 Zn3 Zn1 116.2(4) 9_556 .
O6 Zn3 Zn4 128.9(3) 9_556 .
O6 Zn3 O1 109.8(4) 9_556 .
O6 Zn3 O13 101.9(5) 9_556 .
O13 Zn3 Zn1 74.1(3) . .
O13 Zn3 Zn4 122.0(3) . .
Zn2 Zn4 Zn3 60.81(4) . .
O1 Zn4 Zn2 35.70(14) . .
O1 Zn4 Zn3 36.24(13) . .
O1 Zn4 O3 113.4(4) . .
O1 Zn4 O15 109.8(3) . .
O1 Zn4 O79 100.0(7) . .
O1 Zn4 C25 94.8(4) . .
O3 Zn4 Zn2 120.3(4) . .
O3 Zn4 Zn3 77.6(3) . .
O3 Zn4 O79 120.3(13) . .
O3 Zn4 C25 124.9(8) . .
O8 Zn4 Zn2 130.4(11) . .
O8 Zn4 Zn3 133.5(8) . .
O8 Zn4 O1 120.6(6) . .
O8 Zn4 O3 109.2(12) . .
O8 Zn4 O15 97.8(11) . .
O8 Zn4 C25 25.8(5) . .
O15 Zn4 Zn2 74.3(3) . .
O15 Zn4 Zn3 126.1(3) . .
O15 Zn4 O3 103.6(5) . .
O15 Zn4 O79 109.6(12) . .
O15 Zn4 C25 109.9(8) . .
O79 Zn4 Zn2 115.7(11) . .
O79 Zn4 Zn3 115.7(8) . .
C25 Zn4 Zn2 110.3(6) . .
C25 Zn4 Zn3 112.5(4) . .
Zn7 Zn5 Zn6 61.76(6) . .
O5 Zn5 Zn6 122.8(3) 2 .
O5 Zn5 Zn7 73.1(3) 2 .
O16 Zn5 Zn6 37.67(19) . .
O16 Zn5 Zn7 35.91(17) . .
O16 Zn5 O5 109.0(3) . 2
O16 Zn5 O20 118.2(4) . .
O16 Zn5 O21 108.1(4) . 3_565
O20 Zn5 Zn6 80.5(3) . .
O20 Zn5 Zn7 129.5(3) . .
O20 Zn5 O5 105.8(4) . 2
O21 Zn5 Zn6 123.6(4) 3_565 .
O21 Zn5 Zn7 122.1(4) 3_565 .
O21 Zn5 O5 109.3(5) 3_565 2
O21 Zn5 O20 106.2(5) 3_565 .
Zn5 Zn6 Zn5 60.79(7) 10_556 .
O16 Zn6 Zn5 34.82(10) . .
O16 Zn6 Zn5 34.82(10) . 10_556
O18 Zn6 Zn5 92.2(9) . .
O18 Zn6 Zn5 126.4(7) . 10_556
O18 Zn6 O16 96.7(8) . .
O18 Zn6 O19 90.7(9) . .
O18 Zn6 O19 150.8(10) . 10_556
O19 Zn6 Zn5 69.9(3) . .
O19 Zn6 Zn5 116.6(4) . 10_556
O19 Zn6 Zn5 116.6(4) 10_556 .
O19 Zn6 Zn5 69.9(3) 10_556 10_556
O19 Zn6 O16 104.3(3) 10_556 .
O19 Zn6 O16 104.3(3) . .
O19 Zn6 O19 103.1(7) 10_556 .
Zn5 Zn7 Zn5 62.31(7) 10_556 .
O4 Zn7 Zn5 80.4(3) 2 .
O4 Zn7 Zn5 127.9(4) 2 10_556
O4 Zn7 Zn5 80.4(3) 11_556 10_556
O4 Zn7 Zn5 127.9(4) 11_556 .
O4 Zn7 O4 98.2(6) 11_556 2
O4 Zn7 O16 115.7(3) 2 .
O4 Zn7 O16 115.7(3) 11_556 .
O4 Zn7 O17 119.3(7) 11_556 .
O4 Zn7 O17 91.4(8) 2 .
O16 Zn7 Zn5 35.46(11) . 10_556
O16 Zn7 Zn5 35.46(11) . .
O17 Zn7 Zn5 112.8(6) . .
O17 Zn7 Zn5 134.9(6) . 10_556
O17 Zn7 O16 113.0(6) . .
Zn1 O1 Zn2 109.3(2) . .
Zn1 O1 Zn3 108.6(2) . .
Zn2 O1 Zn3 109.2(2) . .
Zn4 O1 Zn1 111.8(2) . .
Zn4 O1 Zn2 109.2(2) . .
Zn4 O1 Zn3 108.7(2) . .
C1 O2 Zn3 135.6(11) . .
C1 O3 Zn4 119.9(8) . .
C8 O4 Zn7 126.2(8) . 3
C8 O5 Zn5 129.1(8) . 3
C15 O6 Zn3 134.2(10) . 8_556
C15 O7 Zn2 127.8(8) . 8_556
C25 O8 Zn4 111.8(13) . .
C25 O9 Zn1 129.5(17) . .
C42 O10 Zn2 132.0(7) . .
C42 O11 Zn1 126.6(6) . .
C50 O12 Zn1 125.5(9) . .
C50 O13 Zn3 131.1(10) . .
C56 O14 Zn2 130.8(8) . .
C56' O14 Zn2 130.8(8) . .
C56 O15 Zn4 134.3(8) . .
C56' O15 Zn4 134.3(8) . .
Zn5 O16 Zn5 115.3(4) 10_556 .
Zn5 O16 Zn6 107.5(2) . .
Zn5 O16 Zn6 107.5(2) 10_556 .
Zn5 O16 Zn7 108.62(19) . .
Zn5 O16 Zn7 108.62(19) 10_556 .
Zn7 O16 Zn6 109.1(4) . .
C68 O17 Zn7 124.2(17) . .
C68 O18 Zn6 135(2) . .
C67 O19 Zn6 139.9(9) . .
C67 O20 Zn5 124.8(8) . .
C35 O21 Zn5 130.1(13) . 2_665
C25' O79 Zn4 137.6(16) . .
C25' O80 Zn1 113.6(13) . .
C5 N4 H4 116.6 . .
C23 N4 H4 116.6 . .
C23 N4 C5 126.7(12) . .
C12 N5 H5 115.5 . .
C24 N5 H5 115.5 . .
C24 N5 C12 129.0(10) . .
C19 N6 H6 116.8 . .
C22 N6 H6 116.8 . .
C22 N6 C19 126.4(10) . .
C34 N7 H7 115.3 . .
C39 N7 H7 115.8 . .
C39 N7 C34 128.9(18) . .
C29 N8 H8 110.7 . .
C32 N8 H8 110.7 . .
C32 N8 C29 138.6(19) . .
C29' N8' H8' 114.7 . .
C33 N8' H8' 114.7 . .
C33 N8' C29' 130.6(19) . .
C46 N9 H9 115.0 . .
C49 N9 H9 115.0 . .
C49 N9 C46 129.9(9) . .
C49 N10 C49 112.5(11) 3_565 .
C72 N11 H11 122.8 . .
C75 N11 H11 122.8 . .
C75 N11 C72 114(3) . .
C75 N12 C75 107(4) 2 .
O2 C1 O3 130.8(14) . .
O2 C1 C2 106.6(12) . .
O3 C1 C2 121.6(12) . .
C3 C2 C1 111.6(9) . .
C3 C2 C7 120.0 . .
C7 C2 C1 127.7(9) . .
C2 C3 H3 120.0 . .
C2 C3 C4 120.0 . .
C4 C3 H3 120.0 . .
C3 C4 H4A 120.0 . .
C5 C4 C3 120.0 . .
C5 C4 H4A 120.0 . .
N4 C5 C4 128.7(10) . .
N4 C5 C6 111.3(10) . .
C6 C5 C4 120.0 . .
C5 C6 H6A 120.0 . .
C5 C6 C7 120.0 . .
C7 C6 H6A 120.0 . .
C2 C7 H7A 120.0 . .
C6 C7 C2 120.0 . .
C6 C7 H7A 120.0 . .
O4 C8 O5 130.5(12) . .
O4 C8 C9 108.6(11) . .
O5 C8 C9 120.3(11) . .
C14 C9 C8 125.8(8) . .
C14 C9 C10 120.0 . .
C10 C9 C8 114.1(8) . .
C9 C14 H14 120.0 . .
C13 C14 C9 120.0 . .
C13 C14 H14 120.0 . .
C14 C13 H13 120.0 . .
C14 C13 C12 120.0 . .
C12 C13 H13 120.0 . .
N5 C12 C13 113.8(8) . .
N5 C12 C11 125.9(8) . .
C13 C12 C11 120.0 . .
C12 C11 H11A 120.0 . .
C10 C11 C12 120.0 . .
C10 C11 H11A 120.0 . .
C9 C10 H10 120.0 . .
C11 C10 C9 120.0 . .
C11 C10 H10 120.0 . .
O6 C15 O7 127.8(13) . .
O6 C15 C16 112.8(11) . .
O7 C15 C16 119.1(11) . .
C21 C16 C15 124.8(8) . .
C21 C16 C17 120.0 . .
C17 C16 C15 115.2(8) . .
C16 C21 H21 120.0 . .
C16 C21 C20 120.0 . .
C20 C21 H21 120.0 . .
C21 C20 H20 120.0 . .
C21 C20 C19 120.0 . .
C19 C20 H20 120.0 . .
N6 C19 C20 113.3(9) . .
N6 C19 C18 126.6(9) . .
C18 C19 C20 120.0 . .
C19 C18 H18 120.0 . .
C17 C18 C19 120.0 . .
C17 C18 H18 120.0 . .
C16 C17 H17 120.0 . .
C18 C17 C16 120.0 . .
C18 C17 H17 120.0 . .
N6 C22 N2 114.5(8) . .
N6 C22 N3 125.4(8) . .
N2 C22 N3 120.0 . .
C22 N2 C24 120.0 . .
N5 C24 N2 122.4(8) . .
N5 C24 N1 116.4(8) . .
N1 C24 N2 120.0 . .
C23 N1 C24 120.0 . .
N4 C23 N1 128.3(9) . .
N4 C23 N3 111.5(9) . .
N3 C23 N1 120.0 . .
C23 N3 C22 120.0 . .
O8 C25 Zn4 42.4(9) . .
O8 C25 O9 143(2) . .
O8 C25 C26 96.0(12) . .
O9 C25 Zn4 100.8(14) . .
O9 C25 C26 120.8(14) . .
C26 C25 Zn4 138.4(9) . .
O79 C25' C26' 122.3(14) . .
O80 C25' O79 132.2(18) . .
O80 C25' C26' 105.5(11) . .
C27 C26 C25 121.4(7) . .
C27 C26 C31 120.0 . .
C31 C26 C25 118.2(7) . .
C26 C27 H27 120.0 . .
C26 C27 C28 120.0 . .
C28 C27 H27 120.0 . .
C27 C28 H28 120.0 . .
C29 C28 C27 120.0 . .
C29 C28 H28 120.0 . .
N8 C29 C28 121.2(16) . .
N8 C29 C30 118.2(15) . .
C28 C29 C30 120.0 . .
C29 C30 H30 120.0 . .
C31 C30 C29 120.0 . .
C31 C30 H30 120.0 . .
C26 C31 H31 120.0 . .
C30 C31 C26 120.0 . .
C30 C31 H31 120.0 . .
C31' C26' C25' 119.0(7) . .
C31' C26' C27' 120.0 . .
C27' C26' C25' 120.4(8) . .
C26' C31' H31' 120.0 . .
C26' C31' C30' 120.0 . .
C30' C31' H31' 120.0 . .
C31' C30' H30' 120.0 . .
C29' C30' C31' 120.0 . .
C29' C30' H30' 120.0 . .
N8' C29' C30' 121.4(16) . .
N8' C29' C28' 118.4(16) . .
C28' C29' C30' 120.0 . .
C29' C28' H28' 120.0 . .
C29' C28' C27' 120.0 . .
C27' C28' H28' 120.0 . .
C26' C27' H27' 120.0 . .
C28' C27' C26' 120.0 . .
C28' C27' H27' 120.0 . .
N8 C32 C32 116.4(9) . 10_556
C33 C32 N8 125.1(13) . .
C33 C32 C32 118.2(7) . 10_556
N8' C33 C34 111.9(12) . .
C32 C33 N8' 124.9(14) . .
C32 C33 C34 123.2(13) . .
C33 C34 N7 113.2(11) . .
C34 C34 N7 128.4(9) 10_556 .
C34 C34 C33 118.4(7) 10_556 .
O21 C35 O21 127(2) 10_556 .
O21 C35 C36 135.8(13) 10_556 .
O21 C35 C36 95.5(10) . .
N7 C39 C40 115.8(12) . .
N7 C39 C38 123.9(12) . .
C40 C39 C38 120.0 . .
C39 C40 H40 120.0 . .
C39 C40 C41 120.0 . .
C41 C40 H40 120.0 . .
C40 C41 H41 120.0 . .
C36 C41 C40 120.0 . .
C36 C41 H41 120.0 . .
C41 C36 C35 114.2(7) . .
C37 C36 C35 125.6(7) . .
C37 C36 C41 120.0 . .
C36 C37 H37 120.0 . .
C38 C37 C36 120.0 . .
C38 C37 H37 120.0 . .
C39 C38 H38 120.0 . .
C37 C38 C39 120.0 . .
C37 C38 H38 120.0 . .
O10 C42 O11 128.3(10) . .
O10 C42 C43 115.5(9) . .
O11 C42 C43 116.0(9) . .
C44 C43 C42 121.2(6) . .
C44 C43 C48 120.0 . .
C48 C43 C42 118.8(7) . .
C43 C44 H44 120.0 . .
C43 C44 C45 120.0 . .
C45 C44 H44 120.0 . .
C44 C45 H45 120.0 . .
C46 C45 C44 120.0 . .
C46 C45 H45 120.0 . .
N9 C46 C45 116.4(7) . .
N9 C46 C47 123.5(7) . .
C47 C46 C45 120.0 . .
C46 C47 H47 120.0 . .
C46 C47 C48 120.0 . .
C48 C47 H47 120.0 . .
C43 C48 H48 120.0 . .
C47 C48 C43 120.0 . .
C47 C48 H48 120.0 . .
N10 C49 N9 109.7(12) . .
N10 C49 N9 122.8(14) 2_665 .
N10 C49 N10 127.5(11) 2_665 .
O12 C50 C51 112.1(10) . .
O13 C50 O12 130.0(15) . .
O13 C50 C51 117.6(10) . .
C52 C51 C50 118.2(7) . .
C55 C51 C50 120.7(7) . .
C55 C51 C52 121.0(7) . .
C51 C52 H52 120.2 . .
C53 C52 C51 119.7(8) . .
C53 C52 H52 120.2 . .
C52 C53 H53 120.3 . .
C52 C53 C54 119.4(8) . .
C54 C53 H53 120.3 . .
C53 C54 C55 119.8(8) . 7_666
C54 C54 C53 119.2(8) 7_666 .
C54 C54 C55 120.0(8) 7_666 7_666
C51 C55 C54 118.8(7) . 7_666
C51 C55 H55 120.6 . .
C54 C55 H55 120.6 7_666 .
O14 C56 O15 122.8(11) . .
O14 C56 C57 128.8(11) . .
O15 C56 C57 108.3(10) . .
O14 C56' O15 122.8(11) . .
O14 C56' C57' 111.0(10) . .
O15 C56' C57' 126.3(11) . .
C58 C57 C56 120.3(10) . .
C66 C57 C56 118.1(10) . .
C66 C57 C58 121.6(9) . .
C58' C57' C56' 119.4(12) . .
C58' C57' C66' 115.9(14) . .
C66' C57' C56' 119.8(13) . .
C57 C58 H58 120.3 . .
C57 C58 C59 119.5(10) . .
C59 C58 H58 120.3 . .
C57' C58' H58' 120.5 . .
C57' C58' C59' 119.0(11) . .
C59' C58' H58' 120.5 . .
C58 C59 H59 120.9 . .
C60 C59 C58 118.1(11) . .
C60 C59 H59 120.9 . .
C58' C59' H59' 120.3 . .
C60' C59' C58' 119.4(11) . .
C60' C59' H59' 120.3 . .
C61 C60 C59 118.0(13) . .
C61 C60 C65 119.3(10) . .
C65 C60 C59 120.8(11) . .
C59' C60' C61' 120.2(14) . .
C59' C60' C65' 118.5(11) . .
C65' C60' C61' 119.0(10) . .
C60 C61 H61 120.8 . .
C60 C61 C62 118.3(11) . .
C62 C61 H61 120.8 . .
C60' C61' H61' 120.8 . .
C62' C61' C60' 118.5(12) . .
C62' C61' H61' 120.8 . .
C61 C62 C63 118.4(14) . .
C61 C62 C67 116.6(13) . .
C63 C62 C67 117.7(14) . .
C61' C62' C67 118.5(12) . .
C63' C62' C61' 117.9(13) . .
C63' C62' C67 120.4(12) . .
C62 C63 H63 121.4 . .
C62 C63 C64 117.2(11) . .
C64 C63 H63 121.4 . .
C62' C63' H63' 120.0 . .
C62' C63' C64' 120.1(11) . .
C64' C63' H63' 120.0 . .
C63 C64 H64 120.4 . .
C65 C64 C63 119.3(10) . .
C65 C64 H64 120.4 . .
C63' C64' H64' 120.2 . .
C65' C64' C63' 119.6(10) . .
C65' C64' H64' 120.2 . .
C60 C65 C66 118.9(10) . .
C64 C65 C60 119.9(11) . .
C64 C65 C66 119.8(13) . .
C60' C65' C66' 119.2(10) . .
C64' C65' C60' 120.5(9) . .
C64' C65' C66' 120.0(13) . .
C57 C66 C65 118.9(10) . .
C57 C66 H66 120.5 . .
C65 C66 H66 120.5 . .
C57' C66' C65' 116.5(13) . .
C57' C66' H66' 121.7 . .
C65' C66' H66' 121.7 . .
O19 C67 C62 125.2(11) . .
O19 C67 C62' 107.3(10) . .
O20 C67 O19 123.2(11) . .
O20 C67 C62 111.5(10) . .
O20 C67 C62' 129.5(11) . .
O17 C68 C69 122.2(19) . .
O18 C68 O17 126(3) . .
O18 C68 C69 111.6(18) . .
C73 C72 N11 127(2) . .
C73 C72 C71 120.0 . .
C71 C72 N11 113(2) . .
C72 C73 H73 120.0 . .
C72 C73 C74 120.0 . .
C74 C73 H73 120.0 . .
C73 C74 H74 120.0 . .
C69 C74 C73 120.0 . .
C69 C74 H74 120.0 . .
C74 C69 C68 119.5(8) . .
C70 C69 C68 119.6(8) . .
C70 C69 C74 120.0 . .
C69 C70 H70 120.0 . .
C69 C70 C71 120.0 . .
C71 C70 H70 120.0 . .
C72 C71 H71 120.0 . .
C70 C71 C72 120.0 . .
C70 C71 H71 120.0 . .
N12 C75 N11 133(4) . .
N12 C75 N11 94(4) 3 .
N12 C75 N12 133(4) 3 .

loop_
_geom_bond_atom_site_label_1
_geom_bond_atom_site_label_2
_geom_bond_distance
_geom_bond_site_symmetry_2
Zn1 Zn2 3.1413(16) .
Zn1 Zn3 3.1527(17) .
Zn1 O1 1.922(5) .
Zn1 O9 1.985(13) .
Zn1 O11 1.995(7) .
Zn1 O12 1.952(6) .
Zn1 O80 1.883(14) .
Zn2 Zn4 3.1236(19) .
Zn2 O1 1.930(5) .
Zn2 O7 1.986(8) 9_556
Zn2 O10 1.922(7) .
Zn2 O14 1.935(7) .
Zn3 Zn4 3.1386(19) .
Zn3 O1 1.959(4) .
Zn3 O2 1.782(12) .
Zn3 O6 1.832(10) 9_556
Zn3 O13 1.979(8) .
Zn4 O1 1.902(5) .
Zn4 O3 1.975(9) .
Zn4 O8 1.880(14) .
Zn4 O15 1.962(8) .
Zn4 O79 2.042(14) .
Zn4 C25 2.588(16) .
Zn5 Zn6 3.148(2) .
Zn5 Zn7 3.079(2) .
Zn5 O5 2.003(8) 2
Zn5 O16 1.885(4) .
Zn5 O20 1.976(7) .
Zn5 O21 1.889(12) 3_565
Zn6 Zn5 3.148(2) 10_556
Zn6 O16 2.017(7) .
Zn6 O18 1.94(2) .
Zn6 O19 1.973(9) 10_556
Zn6 O19 1.973(9) .
Zn7 Zn5 3.079(2) 10_556
Zn7 O4 1.872(9) 11_556
Zn7 O4 1.872(9) 2
Zn7 O16 1.906(6) .
Zn7 O17 1.89(2) .
O2 C1 1.224(11) .
O3 C1 1.241(11) .
O4 Zn7 1.872(9) 3
O4 C8 1.202(10) .
O5 Zn5 2.003(8) 3
O5 C8 1.209(10) .
O6 Zn3 1.832(10) 8_556
O6 C15 1.175(10) .
O7 Zn2 1.986(8) 8_556
O7 C15 1.224(10) .
O8 C25 1.213(13) .
O9 C25 1.251(13) .
O10 C42 1.227(9) .
O11 C42 1.235(9) .
O12 C50 1.235(10) .
O13 C50 1.225(10) .
O14 C56 1.240(10) .
O14 C56' 1.240(10) .
O15 C56 1.246(10) .
O15 C56' 1.246(10) .
O16 Zn5 1.885(4) 10_556
O17 C68 1.225(12) .
O18 C68 1.211(12) .
O19 C67 1.228(10) .
O20 C67 1.227(11) .
O21 Zn5 1.889(12) 2_665
O21 C35 1.261(11) .
O79 C25' 1.307(13) .
O80 C25' 1.252(13) .
N4 H4 0.8600 .
N4 C5 1.371(10) .
N4 C23 1.299(10) .
N5 H5 0.8600 .
N5 C12 1.363(9) .
N5 C24 1.304(9) .
N6 H6 0.8600 .
N6 C19 1.364(9) .
N6 C22 1.316(9) .
N7 H7 0.8598 .
N7 C34 1.363(12) .
N7 C39 1.349(13) .
N8 H8 0.8600 .
N8 C29 1.345(13) .
N8 C32 1.321(13) .
N8' H8' 0.8600 .
N8' C29' 1.333(13) .
N8' C33 1.328(12) .
N9 H9 0.8600 .
N9 C46 1.384(9) .
N9 C49 1.372(10) .
N10 C49 1.319(9) 3_565
N10 C49 1.322(8) .
N11 H11 0.8600 .
N11 C72 1.49(3) .
N11 C75 1.49(3) .
N12 C75 1.303(19) .
N12 C75 1.295(18) 2
C1 C2 1.562(12) .
C2 C3 1.3900 .
C2 C7 1.3900 .
C3 H3 0.9300 .
C3 C4 1.3900 .
C4 H4A 0.9300 .
C4 C5 1.3900 .
C5 C6 1.3900 .
C6 H6A 0.9300 .
C6 C7 1.3900 .
C7 H7A 0.9300 .
C8 C9 1.562(11) .
C9 C14 1.3900 .
C9 C10 1.3900 .
C14 H14 0.9300 .
C14 C13 1.3900 .
C13 H13 0.9300 .
C13 C12 1.3900 .
C12 C11 1.3900 .
C11 H11A 0.9300 .
C11 C10 1.3900 .
C10 H10 0.9300 .
C15 C16 1.540(12) .
C16 C21 1.3900 .
C16 C17 1.3900 .
C21 H21 0.9300 .
C21 C20 1.3900 .
C20 H20 0.9300 .
C20 C19 1.3900 .
C19 C18 1.3900 .
C18 H18 0.9300 .
C18 C17 1.3900 .
C17 H17 0.9300 .
C22 N2 1.3900 .
C22 N3 1.3900 .
N2 C24 1.3900 .
C24 N1 1.3900 .
N1 C23 1.3900 .
C23 N3 1.3900 .
C25 C26 1.558(13) .
C25' C26' 1.570(13) .
C26 C27 1.3900 .
C26 C31 1.3900 .
C27 H27 0.9300 .
C27 C28 1.3900 .
C28 H28 0.9300 .
C28 C29 1.3900 .
C29 C30 1.3900 .
C30 H30 0.9300 .
C30 C31 1.3900 .
C31 H31 0.9300 .
C26' C31' 1.3900 .
C26' C27' 1.3900 .
C31' H31' 0.9300 .
C31' C30' 1.3900 .
C30' H30' 0.9300 .
C30' C29' 1.3900 .
C29' C28' 1.3900 .
C28' H28' 0.9300 .
C28' C27' 1.3900 .
C27' H27' 0.9300 .
C32 C32 1.346(13) 10_556
C32 C33 1.315(10) .
C33 C34 1.338(10) .
C34 C34 1.316(14) 10_556
C35 O21 1.261(11) 10_556
C35 C36 1.621(15) .
C39 C40 1.3900 .
C39 C38 1.3900 .
C40 H40 0.9300 .
C40 C41 1.3900 .
C41 H41 0.9300 .
C41 C36 1.3900 .
C36 C37 1.3900 .
C37 H37 0.9300 .
C37 C38 1.3900 .
C38 H38 0.9300 .
C42 C43 1.540(10) .
C43 C44 1.3900 .
C43 C48 1.3900 .
C44 H44 0.9300 .
C44 C45 1.3900 .
C45 H45 0.9300 .
C45 C46 1.3900 .
C46 C47 1.3900 .
C47 H47 0.9300 .
C47 C48 1.3900 .
C48 H48 0.9300 .
C49 N10 1.319(9) 2_665
C50 C51 1.599(17) .
C51 C52 1.349(9) .
C51 C55 1.324(9) .
C52 H52 0.9300 .
C52 C53 1.347(10) .
C53 H53 0.9300 .
C53 C54 1.349(10) .
C54 C54 1.343(11) 7_666
C54 C55 1.382(9) 7_666
C55 C54 1.382(9) 7_666
C55 H55 0.9300 .
C56 C57 1.534(13) .
C56' C57' 1.566(13) .
C57 C58 1.368(12) .
C57 C66 1.364(13) .
C57' C58' 1.355(14) .
C57' C66' 1.356(15) .
C58 H58 0.9300 .
C58 C59 1.390(13) .
C58' H58' 0.9300 .
C58' C59' 1.367(13) .
C59 H59 0.9300 .
C59 C60 1.374(13) .
C59' H59' 0.9300 .
C59' C60' 1.345(13) .
C60 C61 1.368(12) .
C60 C65 1.374(12) .
C60' C61' 1.360(12) .
C60' C65' 1.346(12) .
C61 H61 0.9300 .
C61 C62 1.379(14) .
C61' H61' 0.9300 .
C61' C62' 1.349(14) .
C62 C63 1.387(14) .
C62 C67 1.542(14) .
C62' C63' 1.345(14) .
C62' C67 1.566(13) .
C63 H63 0.9300 .
C63 C64 1.393(13) .
C63' H63' 0.9300 .
C63' C64' 1.351(13) .
C64 H64 0.9300 .
C64 C65 1.369(13) .
C64' H64' 0.9300 .
C64' C65' 1.327(12) .
C65 C66 1.391(12) .
C65' C66' 1.376(13) .
C66 H66 0.9300 .
C66' H66' 0.9300 .
C68 C69 1.556(16) .
C72 C73 1.3900 .
C72 C71 1.3900 .
C73 H73 0.9300 .
C73 C74 1.3900 .
C74 H74 0.9300 .
C74 C69 1.3900 .
C69 C70 1.3900 .
C70 H70 0.9300 .
C70 C71 1.3900 .
C71 H71 0.9300 .
C75 N12 1.295(19) 3

loop_
_platon_squeeze_void_nr
_platon_squeeze_void_average_x
_platon_squeeze_void_average_y
_platon_squeeze_void_average_z
_platon_squeeze_void_volume
_platon_squeeze_void_count_electrons
_platon_squeeze_void_content
1 -0.004 -0.008 -0.001 76373 17437 ' '
